data_4517026
loop_
_publ_author_name
'Dahiya, Anjali'
'Ali, Wajid'
'Patel, Bhisma K.'

_publ_section_title
;
 Catalyst and Solvent Free Domino Ring Opening Cyclization: A Greener and
 Atom Economic Route to 2-Iminothiazolidines
;
_journal_issue 3
_journal_name_full 'ACS Sustainable Chemistry &amp; Engineering'
_journal_page_first 4272
_journal_paper_doi 10.1021/acssuschemeng.7b04723
_journal_volume 6
_journal_year 2018
_chemical_formula_sum 'C21 H24 N2 O S'
_chemical_formula_weight 352.48
_space_group_IT_number 19
_space_group_name_Hall 'P 2ac 2ab'
_space_group_name_H-M_alt 'P 21 21 21'
_symmetry_cell_setting orthorhombic
_symmetry_space_group_name_H-M 'P 21 21 21'
_atom_sites_solution_hydrogens geom
_atom_sites_solution_primary direct
_atom_sites_solution_secondary difmap
_audit_creation_method SHELXL-97
_cell_angle_alpha 90.00
_cell_angle_beta 90.00
_cell_angle_gamma 90.00
_cell_formula_units_Z 4
_cell_length_a 5.6334(5)
_cell_length_b 17.0832(16)
_cell_length_c 20.6455(19)
_cell_measurement_reflns_used 5553
_cell_measurement_temperature 293(2)
_cell_measurement_theta_max 17.82
_cell_measurement_theta_min 2.38
_cell_volume 1986.9(3)
_computing_structure_refinement 'SHELXL-97 (Sheldrick, 1997)'
_computing_structure_solution 'SHELXS-97 (Sheldrick, 1990)'
_diffrn_ambient_temperature 293(2)
_diffrn_measured_fraction_theta_full 1.000
_diffrn_measured_fraction_theta_max 1.000
_diffrn_measurement_device_type 'Bruker APEX-II CCD'
_diffrn_radiation_monochromator graphite
_diffrn_radiation_source 'fine-focus sealed tube'
_diffrn_radiation_type MoK\a
_diffrn_radiation_wavelength 0.71073
_diffrn_reflns_av_R_equivalents 0.1096
_diffrn_reflns_av_sigmaI/netI 0.0492
_diffrn_reflns_limit_h_max 6
_diffrn_reflns_limit_h_min -6
_diffrn_reflns_limit_k_max 20
_diffrn_reflns_limit_k_min -20
_diffrn_reflns_limit_l_max 24
_diffrn_reflns_limit_l_min -24
_diffrn_reflns_number 51091
_diffrn_reflns_theta_full 24.75
_diffrn_reflns_theta_max 24.75
_diffrn_reflns_theta_min 1.55
_exptl_absorpt_coefficient_mu 0.173
_exptl_absorpt_correction_type none
_exptl_crystal_colour colourless
_exptl_crystal_density_diffrn 1.178
_exptl_crystal_density_method 'not measured'
_exptl_crystal_description BLOCK
_exptl_crystal_F_000 752
_exptl_crystal_size_max 0.35
_exptl_crystal_size_mid 0.32
_exptl_crystal_size_min 0.29
_refine_diff_density_max 0.382
_refine_diff_density_min -0.218
_refine_diff_density_rms 0.040
_refine_ls_abs_structure_details 'Flack H D (1983), Acta Cryst. A39, 876-881'
_refine_ls_abs_structure_Flack 0.12(19)
_refine_ls_extinction_method none
_refine_ls_goodness_of_fit_ref 0.821
_refine_ls_hydrogen_treatment mixed
_refine_ls_matrix_type full
_refine_ls_number_parameters 229
_refine_ls_number_reflns 3413
_refine_ls_number_restraints 0
_refine_ls_restrained_S_all 0.821
_refine_ls_R_factor_all 0.1041
_refine_ls_R_factor_gt 0.0697
_refine_ls_shift/su_max 0.000
_refine_ls_shift/su_mean 0.000
_refine_ls_structure_factor_coef Fsqd
_refine_ls_weighting_details 'calc w=1/[\s^2^(Fo^2^)+(0.0000P)^2^+5.0000P] where P=(Fo^2^+2Fc^2^)/3'
_refine_ls_weighting_scheme calc
_refine_ls_wR_factor_gt 0.1275
_refine_ls_wR_factor_ref 0.1508
_reflns_number_gt 2406
_reflns_number_total 3413
_reflns_threshold_expression >2sigma(I)
_cod_data_source_file sc7b04723_si_002.cif
_cod_data_source_block p2
_cod_original_sg_symbol_H-M P212121
_cod_database_code 4517026

loop_
_symmetry_equiv_pos_as_xyz
'x, y, z'
'-x+1/2, -y, z+1/2'
'x+1/2, -y+1/2, -z'
'-x, y+1/2, -z+1/2'

loop_
_atom_site_label
_atom_site_type_symbol
_atom_site_fract_x
_atom_site_fract_y
_atom_site_fract_z
_atom_site_U_iso_or_equiv
_atom_site_adp_type
_atom_site_occupancy
_atom_site_symmetry_multiplicity
_atom_site_calc_flag
_atom_site_refinement_flags
S1 S 0.3508(3) 0.90412(8) 0.67962(7) 0.0783(4) Uani 1 1 d .
O1 O 0.6980(7) 0.9335(2) 0.75867(18) 0.0911(13) Uani 1 1 d .
N1 N 0.1349(8) 0.7914(2) 0.7378(2) 0.0668(11) Uani 1 1 d .
N2 N 0.4477(7) 0.8376(2) 0.79800(19) 0.0573(10) Uani 1 1 d .
C4 C 0.0707(11) 0.8727(3) 0.5711(3) 0.0705(14) Uani 1 1 d .
C5 C -0.1047(12) 0.9127(3) 0.5391(3) 0.0935(19) Uani 1 1 d .
H5 H -0.2211 0.9391 0.5623 0.112 Uiso 1 1 calc R
C6 C -0.1076(17) 0.9134(5) 0.4702(4) 0.126(3) Uani 1 1 d .
H6 H -0.2242 0.9404 0.4474 0.151 Uiso 1 1 calc R
C7 C 0.0680(19) 0.8728(6) 0.4384(4) 0.127(3) Uani 1 1 d .
H7 H 0.0715 0.8721 0.3934 0.153 Uiso 1 1 calc R
C8 C 0.2363(17) 0.8336(5) 0.4725(4) 0.132(3) Uani 1 1 d .
H8 H 0.3522 0.8056 0.4503 0.158 Uiso 1 1 calc R
C9 C 0.2393(14) 0.8344(4) 0.5394(4) 0.111(2) Uani 1 1 d .
H9 H 0.3583 0.8084 0.5620 0.133 Uiso 1 1 calc R
C15 C 0.7619(9) 0.8878(3) 0.8651(2) 0.0574(12) Uani 1 1 d .
C16 C 0.9673(10) 0.9326(3) 0.8720(3) 0.0736(16) Uani 1 1 d .
H16 H 1.0214 0.9628 0.8375 0.088 Uiso 1 1 calc R
C17 C 1.0910(11) 0.9325(4) 0.9297(3) 0.0868(18) Uani 1 1 d .
H17 H 1.2281 0.9626 0.9331 0.104 Uiso 1 1 calc R
C18 C 1.0185(11) 0.8897(4) 0.9823(3) 0.0878(19) Uani 1 1 d .
C19 C 0.8164(12) 0.8449(4) 0.9755(3) 0.0931(19) Uani 1 1 d .
H19 H 0.7626 0.8152 1.0103 0.112 Uiso 1 1 calc R
C20 C 0.6928(10) 0.8434(3) 0.9178(3) 0.0769(15) Uani 1 1 d .
H20 H 0.5592 0.8117 0.9142 0.092 Uiso 1 1 calc R
C14 C 0.6311(9) 0.8890(3) 0.8027(2) 0.0600(12) Uani 1 1 d .
C21 C 1.1564(14) 0.8911(4) 1.0454(3) 0.129(3) Uani 1 1 d .
H21A H 1.1410 0.9417 1.0652 0.194 Uiso 1 1 calc R
H21B H 1.3208 0.8806 1.0368 0.194 Uiso 1 1 calc R
H21C H 1.0945 0.8519 1.0741 0.194 Uiso 1 1 calc R
C10 C 0.0725(9) 0.7304(3) 0.7846(2) 0.0635(13) Uani 1 1 d .
H10A H -0.0986 0.7299 0.7900 0.076 Uiso 1 1 calc R
H10B H 0.1419 0.7438 0.8262 0.076 Uiso 1 1 calc R
C11 C 0.1534(12) 0.6490(3) 0.7660(3) 0.0886(18) Uani 1 1 d .
H11 H 0.0652 0.6345 0.7269 0.106 Uiso 1 1 calc R
C13 C 0.0770(13) 0.5918(3) 0.8196(3) 0.117(3) Uani 1 1 d .
H13A H 0.1553 0.6053 0.8593 0.175 Uiso 1 1 calc R
H13B H 0.1198 0.5395 0.8074 0.175 Uiso 1 1 calc R
H13C H -0.0918 0.5949 0.8255 0.175 Uiso 1 1 calc R
C3 C 0.0650(11) 0.8736(3) 0.6454(3) 0.0774(16) Uani 1 1 d .
H3 H -0.0581 0.9102 0.6598 0.093 Uiso 1 1 calc R
C2 C 0.0150(10) 0.7930(3) 0.6750(3) 0.0759(16) Uani 1 1 d .
H2A H -0.1544 0.7854 0.6804 0.091 Uiso 1 1 calc R
H2B H 0.0760 0.7520 0.6471 0.091 Uiso 1 1 calc R
C1 C 0.3182(9) 0.8397(2) 0.7459(2) 0.0565(12) Uani 1 1 d .
C12 C 0.4024(13) 0.6413(4) 0.7508(4) 0.133(3) Uani 1 1 d .
H12A H 0.4955 0.6563 0.7877 0.200 Uiso 1 1 calc R
H12B H 0.4407 0.6747 0.7149 0.200 Uiso 1 1 calc R
H12C H 0.4366 0.5880 0.7396 0.200 Uiso 1 1 calc R

loop_
_atom_site_aniso_label
_atom_site_aniso_U_11
_atom_site_aniso_U_22
_atom_site_aniso_U_33
_atom_site_aniso_U_23
_atom_site_aniso_U_13
_atom_site_aniso_U_12
S1 0.0837(9) 0.0691(8) 0.0820(9) 0.0165(8) -0.0166(9) -0.0197(8)
O1 0.099(3) 0.093(3) 0.081(3) 0.017(2) -0.005(2) -0.037(2)
N1 0.067(3) 0.055(2) 0.078(3) 0.011(2) -0.008(3) -0.013(2)
N2 0.055(2) 0.050(2) 0.067(3) -0.0003(19) 0.000(2) -0.007(2)
C4 0.074(4) 0.065(3) 0.073(4) 0.003(3) -0.009(3) -0.009(3)
C5 0.092(5) 0.073(4) 0.115(5) 0.007(4) -0.002(4) 0.006(4)
C6 0.134(8) 0.121(7) 0.122(7) 0.042(5) -0.045(6) -0.010(6)
C7 0.166(9) 0.143(8) 0.073(5) 0.008(5) -0.015(6) -0.068(7)
C8 0.156(9) 0.130(7) 0.109(6) -0.044(5) 0.019(6) -0.008(6)
C9 0.116(6) 0.105(6) 0.112(6) -0.021(5) -0.005(5) 0.019(5)
C15 0.053(3) 0.048(3) 0.071(3) -0.008(2) 0.003(2) -0.002(2)
C16 0.071(4) 0.069(3) 0.080(4) -0.010(3) 0.002(3) -0.007(3)
C17 0.071(4) 0.093(4) 0.096(4) -0.019(4) -0.011(4) -0.012(3)
C18 0.081(4) 0.105(5) 0.077(4) -0.019(4) -0.021(3) 0.003(4)
C19 0.087(5) 0.113(5) 0.078(4) 0.003(4) -0.007(4) -0.006(4)
C20 0.077(4) 0.078(4) 0.075(4) 0.001(3) -0.009(3) -0.007(3)
C14 0.060(3) 0.053(3) 0.068(3) -0.002(2) 0.002(3) -0.002(3)
C21 0.124(6) 0.160(7) 0.104(5) -0.021(5) -0.051(5) -0.004(6)
C10 0.065(3) 0.060(3) 0.065(3) 0.004(2) 0.006(3) -0.006(3)
C11 0.112(5) 0.058(3) 0.095(4) 0.006(3) 0.039(4) 0.003(4)
C13 0.160(7) 0.063(3) 0.127(5) 0.022(4) 0.060(5) 0.005(4)
C3 0.080(4) 0.069(3) 0.084(4) 0.000(3) -0.006(3) 0.012(3)
C2 0.082(4) 0.064(3) 0.081(4) 0.012(3) -0.019(3) -0.017(3)
C1 0.059(3) 0.037(2) 0.074(3) 0.005(2) 0.002(3) 0.000(2)
C12 0.126(6) 0.085(4) 0.189(8) 0.023(5) 0.072(6) 0.018(5)

loop_
_atom_type_symbol
_atom_type_description
_atom_type_scat_dispersion_real
_atom_type_scat_dispersion_imag
_atom_type_scat_source
C C 0.0033 0.0016 'International Tables Vol C Tables 4.2.6.8 and 6.1.1.4'
N N 0.0061 0.0033 'International Tables Vol C Tables 4.2.6.8 and 6.1.1.4'
O O 0.0106 0.0060 'International Tables Vol C Tables 4.2.6.8 and 6.1.1.4'
S S 0.1246 0.1234 'International Tables Vol C Tables 4.2.6.8 and 6.1.1.4'
H H 0.0000 0.0000 'International Tables Vol C Tables 4.2.6.8 and 6.1.1.4'

loop_
_geom_angle_atom_site_label_1
_geom_angle_atom_site_label_2
_geom_angle_atom_site_label_3
_geom_angle
C1 S1 C3 91.7(3)
C1 N1 C2 117.2(4)
C1 N1 C10 122.9(4)
C2 N1 C10 119.2(4)
C1 N2 C14 117.9(4)
C9 C4 C5 121.7(6)
C9 C4 C3 120.8(6)
C5 C4 C3 117.5(6)
C4 C5 C6 119.6(7)
C4 C5 H5 120.2
C6 C5 H5 120.2
C7 C6 C5 117.6(8)
C7 C6 H6 121.2
C5 C6 H6 121.2
C8 C7 C6 120.3(8)
C8 C7 H7 119.9
C6 C7 H7 119.9
C7 C8 C9 121.5(9)
C7 C8 H8 119.3
C9 C8 H8 119.3
C4 C9 C8 119.3(8)
C4 C9 H9 120.3
C8 C9 H9 120.3
C20 C15 C16 117.0(5)
C20 C15 C14 123.4(4)
C16 C15 C14 119.6(5)
C17 C16 C15 120.4(5)
C17 C16 H16 119.8
C15 C16 H16 119.8
C18 C17 C16 122.3(6)
C18 C17 H17 118.9
C16 C17 H17 118.9
C17 C18 C19 117.5(6)
C17 C18 C21 121.2(6)
C19 C18 C21 121.3(7)
C18 C19 C20 121.0(6)
C18 C19 H19 119.5
C20 C19 H19 119.5
C19 C20 C15 121.8(6)
C19 C20 H20 119.1
C15 C20 H20 119.1
O1 C14 N2 124.9(5)
O1 C14 C15 119.5(4)
N2 C14 C15 115.5(4)
C18 C21 H21A 109.5
C18 C21 H21B 109.5
H21A C21 H21B 109.5
C18 C21 H21C 109.5
H21A C21 H21C 109.5
H21B C21 H21C 109.5
N1 C10 C11 114.5(4)
N1 C10 H10A 108.6
C11 C10 H10A 108.6
N1 C10 H10B 108.6
C11 C10 H10B 108.6
H10A C10 H10B 107.6
C12 C11 C10 115.6(6)
C12 C11 C13 111.8(6)
C10 C11 C13 108.5(5)
C12 C11 H11 106.8
C10 C11 H11 106.8
C13 C11 H11 106.8
C11 C13 H13A 109.5
C11 C13 H13B 109.5
H13A C13 H13B 109.5
C11 C13 H13C 109.5
H13A C13 H13C 109.5
H13B C13 H13C 109.5
C2 C3 C4 113.2(4)
C2 C3 S1 105.3(4)
C4 C3 S1 111.7(4)
C2 C3 H3 108.9
C4 C3 H3 108.9
S1 C3 H3 108.9
N1 C2 C3 106.6(4)
N1 C2 H2A 110.4
C3 C2 H2A 110.4
N1 C2 H2B 110.4
C3 C2 H2B 110.4
H2A C2 H2B 108.6
N2 C1 N1 121.4(4)
N2 C1 S1 126.9(4)
N1 C1 S1 111.7(4)
C11 C12 H12A 109.5
C11 C12 H12B 109.5
H12A C12 H12B 109.5
C11 C12 H12C 109.5
H12A C12 H12C 109.5
H12B C12 H12C 109.5

loop_
_geom_bond_atom_site_label_1
_geom_bond_atom_site_label_2
_geom_bond_distance
S1 C1 1.765(5)
S1 C3 1.834(6)
O1 C14 1.244(5)
N1 C1 1.332(6)
N1 C2 1.462(6)
N1 C10 1.465(6)
N2 C1 1.301(6)
N2 C14 1.360(6)
C4 C9 1.325(8)
C4 C5 1.370(8)
C4 C3 1.536(7)
C5 C6 1.424(9)
C5 H5 0.9300
C6 C7 1.375(12)
C6 H6 0.9300
C7 C8 1.357(11)
C7 H7 0.9300
C8 C9 1.382(10)
C8 H8 0.9300
C9 H9 0.9300
C15 C20 1.382(7)
C15 C16 1.395(7)
C15 C14 1.483(6)
C16 C17 1.381(7)
C16 H16 0.9300
C17 C18 1.371(8)
C17 H17 0.9300
C18 C19 1.379(8)
C18 C21 1.517(8)
C19 C20 1.380(7)
C19 H19 0.9300
C20 H20 0.9300
C21 H21A 0.9600
C21 H21B 0.9600
C21 H21C 0.9600
C10 C11 1.513(7)
C10 H10A 0.9700
C10 H10B 0.9700
C11 C12 1.444(8)
C11 C13 1.537(7)
C11 H11 0.9800
C13 H13A 0.9600
C13 H13B 0.9600
C13 H13C 0.9600
C3 C2 1.531(7)
C3 H3 0.9800
C2 H2A 0.9700
C2 H2B 0.9700
C12 H12A 0.9600
C12 H12B 0.9600
C12 H12C 0.9600
